data_2000038
loop_
_publ_author_name
'Golden, Josh H.'
'Mutolo, Paul F.'
'Lobkovsky, Emil B.'
'DiSalvo, Francis J.'

_publ_section_title
;
 Lithium-Mediated Organofluorine Hydrogen Bonding: Structure of Lithium
 Tetrakis(3,5-bis(trifluoromethyl)phenyl)borate Tetrahydrate
;
_journal_issue 24
_journal_name_full 'Inorganic Chemistry'
_journal_page_first 5374
_journal_page_last 5375
_journal_paper_doi 10.1021/ic00102a004
_journal_volume 33
_journal_year 1994
_chemical_formula_sum 'C32 H20 B F24 Li O4'
_space_group_IT_number 88
_symmetry_cell_setting tetragonal
_symmetry_space_group_name_Hall '-I 4ad'
_symmetry_space_group_name_H-M 'I 41/a :2'
_cell_angle_alpha 90
_cell_angle_beta 90
_cell_angle_gamma 90
_cell_formula_units_Z 4
_cell_length_a 16.004(2)
_cell_length_b 16.004(2)
_cell_length_c 14.988(3)
_cell_volume 3838.847
_diffrn_ambient_temperature 173.15
_exptl_crystal_colour 'pale amber'
_exptl_crystal_density_diffrn 1.63
_refine_ls_R_factor_gt 0.0556
_refine_ls_wR_factor_gt 0.0556
_cod_original_sg_symbol_H-M 'I 41/a'
_cod_original_formula_sum 'C32 H20 B1 F24 Li1 O4'
_cod_database_code 2000038

loop_
_symmetry_equiv_pos_site_id
_symmetry_equiv_pos_as_xyz
1 x,y,z
2 1/2+x,1/2+y,1/2+z
3 3/4-y,1/4+x,1/4+z
4 1/4-y,3/4+x,3/4+z
5 1/2-x,-y,1/2+z
6 -x,1/2-y,z
7 3/4+y,3/4-x,3/4+z
8 1/4+y,1/4-x,1/4+z
9 -x,-y,-z
10 -1/2-x,-1/2-y,-1/2-z
11 -3/4+y,-1/4-x,-1/4-z
12 -1/4+y,-3/4-x,-3/4-z
13 -1/2+x,y,-1/2-z
14 x,-1/2+y,-z
15 -3/4-y,-3/4+x,-3/4-z
16 -1/4-y,-1/4+x,-1/4-z

loop_
_atom_site_label
_atom_site_type_symbol
_atom_site_fract_x
_atom_site_fract_y
_atom_site_fract_z
B1 B 0.00000 0.25000 0.12500
C1 C 0.0707(2) 0.2982(2) 0.1860(2)
C2 C 0.1523(2) 0.3099(2) 0.1564(2)
C3 C 0.2105(2) 0.3582(2) 0.2020(2)
C4 C 0.1893(2) 0.3966(2) 0.2813(2)
C5 C 0.1093(2) 0.3853(2) 0.3137(2)
C6 C 0.0516(2) 0.3372(2) 0.2675(2)
C7 C 0.2953(2) 0.3705(2) 0.1626(3)
F1 F 0.3511(1) 0.3969(2) 0.2204(2)
F2 F 0.3287(2) 0.3003(2) 0.1304(2)
F3 F 0.2965(2) 0.4224(2) 0.0945(2)
C8 C 0.0852(3) 0.4252(3) 0.3998(3)
F4 F 0.1221(7) 0.4973(6) 0.4143(7)
F5 F 0.0062(3) 0.4357(10) 0.4130(7)
F6 F 0.1113(10) 0.3782(7) 0.4702(3)
F7? F 0.0335(21) 0.3821(15) 0.4467(14)
F8? F 0.1435(8) 0.4486(26) 0.4487(15)
F9? F 0.0410(27) 0.4960(18) 0.3809(10)
Li1 Li 0.00000 0.25000 0.62500
O1 O 0.0525(3) 0.3394(3) 0.6878(3)
H1 H 0.1686(2) 0.2851(2) 0.1031(2)
H2 H 0.2284(2) 0.4300(2) 0.3102(2)
H3 H -0.0018(2) 0.3305(2) 0.2907(2)
H4 H 0.0387(3) 0.3825(3) 0.7146(3)
H5 H 0.0986(3) 0.3431(3) 0.7071(3)
C1K* C 0.0482(2) 0.1793(2) 0.0640(2)
C1E C -0.0707(2) 0.2018(2) 0.1860(2)
C1N* C -0.0482(2) 0.3207(2) 0.0640(2)
C2K* C 0.0599(2) 0.0977(2) 0.0936(2)
C6K* C 0.0872(2) 0.1984(2) -0.0175(2)
C2E C -0.1523(2) 0.1901(2) 0.1564(2)
C6E C -0.0516(2) 0.1628(2) 0.2675(2)
C2N* C -0.0599(2) 0.4023(2) 0.0936(2)
C6N* C -0.0872(2) 0.3016(2) -0.0175(2)
C3K* C 0.1082(2) 0.0395(2) 0.0480(2)
H1K* H 0.0351(2) 0.0814(2) 0.1469(2)
C5K* C 0.1353(2) 0.1407(2) -0.0637(2)
H3K* H 0.0805(2) 0.2518(2) -0.0407(2)
C3E C -0.2105(2) 0.1418(2) 0.2020(2)
H1E H -0.1686(2) 0.2149(2) 0.1031(2)
C5E C -0.1093(2) 0.1147(2) 0.3137(2)
H3E H 0.0018(2) 0.1695(2) 0.2907(2)
C3N* C -0.1082(2) 0.4605(2) 0.0480(2)
H1N* H -0.0351(2) 0.4186(2) 0.1469(2)
C5N* C -0.1353(2) 0.3593(2) -0.0637(2)
H3N* H -0.0805(2) 0.2482(2) -0.0407(2)
C4K* C 0.1466(2) 0.0607(2) -0.0313(2)
C7K* C 0.1205(2) -0.0453(2) 0.0874(3)
C8K* C 0.1752(3) 0.1648(3) -0.1498(3)
C4E C -0.1893(2) 0.1034(2) 0.2813(2)
C7E C -0.2953(2) 0.1295(2) 0.1626(3)
C8E C -0.0852(3) 0.0748(3) 0.3998(3)
C4N* C -0.1466(2) 0.4393(2) -0.0313(2)
C7N* C -0.1205(2) 0.5453(2) 0.0874(3)
C8N* C -0.1752(3) 0.3352(3) -0.1498(3)
H2K* H 0.1800(2) 0.0216(2) -0.0602(2)
F1K* F 0.1469(1) -0.1011(2) 0.0296(2)
F2K* F 0.0503(2) -0.0787(2) 0.1196(2)
F3K* F 0.1724(2) -0.0465(2) 0.1555(2)
F4K* F 0.2473(7) 0.1279(6) -0.1643(7)
F5K* F 0.1857(3) 0.2438(10) -0.1630(7)
F6K* F 0.1282(10) 0.1387(7) -0.2202(3)
H2E H -0.2284(2) 0.0700(2) 0.3102(2)
F1E F -0.3511(1) 0.1031(2) 0.2204(2)
F2E F -0.3287(2) 0.1997(2) 0.1304(2)
F3E F -0.2965(2) 0.0776(2) 0.0945(2)
F4E F -0.1221(7) 0.0027(6) 0.4143(7)
F5E F -0.0062(3) 0.0643(10) 0.4130(7)
F6E F -0.1113(10) 0.1218(7) 0.4702(3)
H2N* H -0.1800(2) 0.4784(2) -0.0602(2)
F1N* F -0.1469(1) 0.6011(2) 0.0296(2)
F2N* F -0.0503(2) 0.5787(2) 0.1196(2)
F3N* F -0.1724(2) 0.5465(2) 0.1555(2)
F4N* F -0.2473(7) 0.3721(6) -0.1643(7)
F5N* F -0.1857(3) 0.2562(10) -0.1630(7)
F6N* F -0.1282(10) 0.3613(7) -0.2202(3)
O1K* O 0.0894(3) 0.1975(3) 0.5622(3)
O1E O -0.0525(3) 0.1606(3) 0.6878(3)
O1N* O -0.0894(3) 0.3025(3) 0.5622(3)
H4K* H 0.1325(3) 0.2113(3) 0.5354(3)
H5K* H 0.0931(3) 0.1514(3) 0.5429(3)
H4E H -0.0387(3) 0.1175(3) 0.7146(3)
H5E H -0.0986(3) 0.1569(3) 0.7071(3)
H4N* H -0.1325(3) 0.2887(3) 0.5354(3)
H5N* H -0.0931(3) 0.3486(3) 0.5429(3)

loop_
_atom_type_symbol
_atom_type_radius_bond
C 0.68
H 0.23
B 0.83
F 0.64
Li 0.84
O 0.68
